data_8104244
loop_
_publ_author_name
'Fleet, M.E.'

_publ_section_title
;
 Crystal structures of alpha-Li Ga Si O4, alpha-Li Al Ge O4, and alpha-Li
 Ga Ge O4
;
_journal_name_full 'Zeitschrift fuer Kristallographie (149,1979-)'
_journal_page_first 63
_journal_page_last 75
_journal_volume 180
_journal_year 1987
_chemical_formula_sum 'Ga Li O4 Si'
_chemical_name_systematic 'Li Ga (Si O4)'
_space_group_IT_number 146
_symmetry_space_group_name_Hall 'R 3'
_symmetry_space_group_name_H-M 'R 3 :H'
_cell_angle_alpha 90
_cell_angle_beta 90
_cell_angle_gamma 120
_cell_formula_units_Z 18
_cell_length_a 13.6427
_cell_length_b 13.6427
_cell_length_c 9.0965
_cell_volume 1466.242
_citation_journal_id_ASTM ZEKRDZ
_cod_data_source_file Fleet_ZEKRDZ_1987_1792.cif
_cod_data_source_block Ga1Li1O4Si1
_cod_original_formula_sum 'Ga1 Li1 O4 Si1'
_cod_database_code 8104244

loop_
_symmetry_equiv_pos_as_xyz
x,y,z
-y,x-y,z
-x+y,-x,z
x+2/3,y+1/3,z+1/3
-y+2/3,x-y+1/3,z+1/3
-x+y+2/3,-x+1/3,z+1/3
x+1/3,y+2/3,z+2/3
-y+1/3,x-y+2/3,z+2/3
-x+y+1/3,-x+2/3,z+2/3

loop_
_atom_site_label
_atom_site_type_symbol
_atom_site_fract_x
_atom_site_fract_y
_atom_site_fract_z
_atom_site_occupancy
_atom_site_U_iso_or_equiv
O3 O-2 0.0018 0.3245 0.0847 1 0.0
Si2 Si+4 0.0126 0.2103 0.0842 1 0.0
O8 O-2 0.7713 0.5495 0.9289 1 0.0
O1 O-2 0.545 0.4254 0.0586 1 0.0
O2 O-2 0.4574 0.5845 0.8949 1 0.0
Li2 Li+1 0.9803 0.7909 0.9081 1 0.0
Li1 Li+1 0.1249 0.4763 0.0782 1 0.0
Ga2 Ga+3 0.5424 0.8622 0.9167 1 0.0
O5 O-2 0.2195 0.1168 0.0951 1 0.0
Ga1 Ga+3 0.451 0.1375 0.0834 1 0.0
O4 O-2 0.9939 0.6548 0.9193 1 0.0
Si1 Si+4 0.8792 0.5294 0.9173 1 0.0
O7 O-2 0.2616 0.4637 0.0962 1 0.0
O6 O-2 0.7973 0.8702 0.9316 1 0.0
